data_7717142
loop_
_publ_author_name
'Mandal, Chhotan'
'Sarkar, Subham'
'Panda, Sourav'
'Mallick, Dibyendu'
'Mukherjee, Debabrata'

_publ_section_title
;
 Synthesis and reactivity of a heteroleptic magnesium hydride on a
 dearomatized picolyl-based NNN-chelator.
;
_journal_issue 42
_journal_name_full 'Dalton transactions (Cambridge, England : 2003)'
_journal_page_first 17343
_journal_page_last 17350
_journal_paper_doi 10.1039/d4dt02757d
_journal_volume 53
_journal_year 2024
_chemical_formula_moiety 'C24 H37 Mg N3'
_chemical_formula_sum 'C24 H37 Mg N3'
_chemical_formula_weight 391.87
_space_group_crystal_system monoclinic
_space_group_IT_number 14
_space_group_name_Hall '-P 2yn'
_space_group_name_H-M_alt 'P 1 21/n 1'
_atom_sites_solution_hydrogens geom
_atom_sites_solution_primary iterative
_audit_creation_date 2024-09-23
_audit_creation_method
;
Olex2 1.5
(compiled 2024.02.16 svn.r378c4104 for OlexSys, GUI svn.r6928)
;
_audit_update_record
;
2024-09-24 deposited with the CCDC.	2024-10-03 downloaded from the CCDC.
;
_cell_angle_alpha 90
_cell_angle_beta 103.866(3)
_cell_angle_gamma 90
_cell_formula_units_Z 4
_cell_length_a 12.2110(3)
_cell_length_b 11.1972(3)
_cell_length_c 17.5444(5)
_cell_measurement_reflns_used 12024
_cell_measurement_temperature 100.0(2)
_cell_measurement_theta_max 67.7880
_cell_measurement_theta_min 3.9760
_cell_volume 2328.92(11)
_computing_cell_refinement 'CrysAlisPro 1.171.41.115a (Rigaku OD, 2021)'
_computing_data_collection 'CrysAlisPro 1.171.41.115a (Rigaku OD, 2021)'
_computing_data_reduction 'CrysAlisPro 1.171.41.115a (Rigaku OD, 2021)'
_computing_molecular_graphics 'Olex2 1.5 (Dolomanov et al., 2009)'
_computing_publication_material 'Olex2 1.5 (Dolomanov et al., 2009)'
_computing_structure_refinement 'SHELXL 2019/3 (Sheldrick, 2015)'
_computing_structure_solution 'olex2.solve 1.5 (Bourhis et al., 2015)'
_diffrn_ambient_temperature 100.15
_diffrn_detector_area_resol_mean 10.0000
_diffrn_detector_type HyPix3000
_diffrn_measured_fraction_theta_full 0.996
_diffrn_measured_fraction_theta_max 0.989
_diffrn_measurement_details
;
List of Runs (angles in degrees, time in seconds):

  # Type    Start    End  Width  t~exp~   \w     \q     \k     \f   Frames
#--------------------------------------------------------------------------
  1  \w   -110.00 -47.00   0.50    1.50    --  -40.58-165.00  84.00  126
  2  \w    -83.00  -6.00   0.50    1.50    --  -40.58 117.00 -39.00  154
  3  \w     54.00 115.00   0.50    1.50    --   40.58-165.00  84.00  122
  4  \w   -138.00 -47.00   0.50    8.00    --  -82.50-165.00  84.00  182
  5  \w   -146.00 -78.00   0.50    8.00    --  -82.50-117.00-127.00  136
  6  \w     54.00 140.00   0.50    8.00    --   96.35-165.00  84.00  172
  7  \w     33.00 110.00   0.50    8.00    --   96.35-117.00-127.00  154
  8  \w    -31.00  30.00   0.50    1.50    --  -40.58  25.00-120.00  122
  9  \w    -24.00  35.00   0.50    1.50    --  -40.58  12.00 -30.00  118
 10  \w   -108.00 -17.00   0.50    1.50    --  -40.58 -64.00  30.00  182
 11  \w    -31.00  30.00   0.50    1.50    --  -40.58  25.00-180.00  122
 12  \w   -114.00 -32.00   0.50    1.50    --  -40.58 165.00 108.00  164
 13  \w    -57.00  26.00   0.50    1.50    --  -40.58  50.00-120.00  166
 14  \w    -28.00  68.00   0.50    1.50    --   40.58 -77.00  60.00  192
 15  \w    -47.00 -15.00   0.50    8.00    --  -82.50  42.00-150.00   64
 16  \w    -68.00 -14.00   0.50    8.00    --  -82.50  59.00   0.00  108
 17  \w   -149.00 -63.00   0.50    8.00    --  -82.50 -50.00 -90.00  172
 18  \w     28.00  68.00   0.50    8.00    --   96.35 -59.00 120.00   80
 19  \w     28.00  68.00   0.50    8.00    --   96.35 -59.00 -60.00   80
 20  \w     29.00  83.00   0.50    8.00    --   96.35 -68.00 -90.00  108
 21  \w     44.00 127.00   0.50    8.00    --   96.35-145.00  30.00  166
 22  \w     81.00 167.00   0.50    8.00    --   96.35  25.00 150.00  172
 23  \w     80.00 164.00   0.50    8.00    --   96.35  42.00-120.00  168
 24  \w     28.00 105.00   0.50    8.00    --   96.35 -77.00-150.00  154
 25  \w     30.00  57.00   0.50    8.00    --   96.35 -50.00   0.00   54
 26  \w     28.00  68.00   0.50    8.00    --   96.35 -59.00-120.00   80
 27  \w     30.00  57.00   0.50    8.00    --   96.35 -50.00  90.00   54
 28  \w     83.00 164.00   0.50    8.00    --   96.35  33.00 -60.00  162
 29  \w     30.00  57.00   0.50    8.00    --   96.35 -50.00 -30.00   54
 30  \w    105.00 170.00   0.50    8.00    --   96.35  96.00 -60.00  130
 31  \w     99.00 160.00   0.50    8.00    --   96.35 117.00  60.00  122
 32  \w     83.00 164.00   0.50    8.00    --   96.35  33.00 -30.00  162
 33  \w     28.00  68.00   0.50    8.00    --   96.35 -59.00-150.00   80
 34  \w     28.00 105.00   0.50    8.00    --   96.35 -77.00-180.00  154
 35  \w     99.00 160.00   0.50    8.00    --   96.35 117.00 -39.00  122
 36  \w   -109.00 -58.00   0.50    1.50    --  -40.58 -77.00-150.00  102
 37  \w   -109.00 -14.00   0.50    1.50    --  -40.58 -77.00-120.00  190
 38  \w   -107.00 -21.00   0.50    1.50    --  -40.58 -50.00 -60.00  172
 39  \w   -108.00 -17.00   0.50    1.50    --  -40.58 -64.00  90.00  182
 40  \w   -109.00 -14.00   0.50    1.50    --  -40.58 -77.00 -60.00  190
 41  \w   -109.00 -14.00   0.50    1.50    --  -40.58 -77.00   0.00  190
 42  \w   -109.00 -14.00   0.50    1.50    --  -40.58 -77.00  90.00  190
 43  \w    -78.00   4.00   0.50    1.50    --  -40.58 104.00  90.00  164
 44  \w   -109.00 -14.00   0.50    1.50    --  -40.58 -77.00-180.00  190
 45  \w    -29.00  31.00   0.50    1.50    --   40.58 -25.00 -90.00  120
 46  \w     18.00 108.00   0.50    1.50    --   40.58  64.00-180.00  180
;
_diffrn_measurement_device 'four-circle diffractometer'
_diffrn_measurement_device_type 'XtaLAB Synergy, Dualflex, HyPix3000'
_diffrn_measurement_method '\w scans'
_diffrn_radiation_type CuK\a
_diffrn_radiation_wavelength 1.54184
_diffrn_reflns_av_R_equivalents 0.0735
_diffrn_reflns_av_unetI/netI 0.0351
_diffrn_reflns_Laue_measured_fraction_full 0.996
_diffrn_reflns_Laue_measured_fraction_max 0.989
_diffrn_reflns_limit_h_max 14
_diffrn_reflns_limit_h_min -14
_diffrn_reflns_limit_k_max 13
_diffrn_reflns_limit_k_min -13
_diffrn_reflns_limit_l_max 21
_diffrn_reflns_limit_l_min -17
_diffrn_reflns_number 23984
_diffrn_reflns_point_group_measured_fraction_full 0.996
_diffrn_reflns_point_group_measured_fraction_max 0.989
_diffrn_reflns_theta_full 67.684
_diffrn_reflns_theta_max 68.371
_diffrn_reflns_theta_min 4.000
_exptl_absorpt_coefficient_mu 0.740
_exptl_absorpt_correction_T_max 1.00000
_exptl_absorpt_correction_T_min 0.71058
_exptl_absorpt_correction_type multi-scan
_exptl_absorpt_process_details
;
CrysAlisPro 1.171.41.115a (Rigaku Oxford Diffraction, 2021)
Empirical absorption correction using spherical harmonics,
implemented in SCALE3 ABSPACK scaling algorithm.
;
_exptl_crystal_colour 'clear reddish red'
_exptl_crystal_colour_lustre clear
_exptl_crystal_colour_modifier reddish
_exptl_crystal_colour_primary red
_exptl_crystal_density_diffrn 1.118
_exptl_crystal_description block
_exptl_crystal_F_000 856
_exptl_crystal_preparation 'solvent diffusion'
_exptl_crystal_recrystallization_method 'block crystal'
_exptl_crystal_size_max 0.164
_exptl_crystal_size_mid 0.142
_exptl_crystal_size_min 0.124
_refine_diff_density_max 0.741
_refine_diff_density_min -0.435
_refine_diff_density_rms 0.086
_refine_ls_extinction_method none
_refine_ls_goodness_of_fit_ref 1.043
_refine_ls_hydrogen_treatment constr
_refine_ls_matrix_type full
_refine_ls_number_parameters 260
_refine_ls_number_reflns 4230
_refine_ls_number_restraints 0
_refine_ls_restrained_S_all 1.043
_refine_ls_R_factor_all 0.0739
_refine_ls_R_factor_gt 0.0675
_refine_ls_shift/su_max 0.000
_refine_ls_shift/su_mean 0.000
_refine_ls_structure_factor_coef Fsqd
_refine_ls_weighting_details 'w=1/[\s^2^(Fo^2^)+(0.1508P)^2^+0.2598P] where P=(Fo^2^+2Fc^2^)/3'
_refine_ls_weighting_scheme calc
_refine_ls_wR_factor_gt 0.1857
_refine_ls_wR_factor_ref 0.1952
_reflns_Friedel_coverage 0.000
_reflns_number_gt 3642
_reflns_number_total 4230
_reflns_threshold_expression 'I > 2\s(I)'
_cod_data_source_file d4dt02757d2.cif
_cod_data_source_block cm-mg08_autocm_01
_cod_depositor_comments 'Adding full bibliography for 7717142--7717146.cif.'
_cod_database_code 7717142
_shelx_shelxl_version_number 2019/3
_shelx_space_group_comment
;
The symmetry employed for this shelxl refinement is uniquely defined
by the following loop, which should always be used as a source of
symmetry information in preference to the above space-group names.
They are only intended as comments.
;
_shelx_estimated_absorpt_t_max 0.914
_shelx_estimated_absorpt_t_min 0.888
_olex2_refinement_description
;
1. Fixed Uiso
 At 1.2 times of:
  All C(H) groups, All C(H,H) groups
 At 1.5 times of:
  All C(H,H,H) groups
2.a Secondary CH2 refined with riding coordinates:
 C4(H4A,H4B), C5(H5A,H5B), C21(H21A,H21B), C22(H22A,H22B), C23(H23A,H23B)
2.b Aromatic/amide H refined with riding coordinates:
 C2(H2), C16(H16), C9(H9), C10(H10), C8(H8), C14(H14)
2.c Idealised Me refined as rotating group:
 C3(H3A,H3B,H3C), C7(H7A,H7B,H7C), C20(H20A,H20B,H20C), C18(H18A,H18B,H18C),
 C19(H19A,H19B,H19C), C6(H6A,H6B,H6C), C24(H24A,H24B,H24C)
;
_olex2_submission_special_instructions 'No special instructions were received'
_oxdiff_exptl_absorpt_empirical_details
;
Empirical correction (ABSPACK) includes:
- Absorption correction using spherical harmonics
- Frame scaling
;

loop_
_space_group_symop_operation_xyz
'x, y, z'
'-x+1/2, y+1/2, -z+1/2'
'-x, -y, -z'
'x-1/2, -y-1/2, z-1/2'

loop_
_atom_site_label
_atom_site_type_symbol
_atom_site_fract_x
_atom_site_fract_y
_atom_site_fract_z
_atom_site_U_iso_or_equiv
_atom_site_adp_type
_atom_site_occupancy
_atom_site_site_symmetry_order
_atom_site_calc_flag
_atom_site_refinement_flags_posn
_atom_site_refinement_flags_adp
_atom_site_refinement_flags_occupancy
_atom_site_disorder_assembly
_atom_site_disorder_group
Mg01 Mg 0.36770(5) 0.23066(6) 0.58852(4) 0.0295(2) Uani 1 1 d . . . . .
N002 N 0.38320(13) 0.19643(14) 0.46984(9) 0.0309(4) Uani 1 1 d . . . . .
N003 N 0.54112(13) 0.25047(13) 0.61238(9) 0.0286(4) Uani 1 1 d . . . . .
N004 N 0.30642(13) 0.40647(14) 0.54087(9) 0.0319(4) Uani 1 1 d . . . . .
C1 C 0.57783(17) 0.23111(16) 0.54303(11) 0.0302(4) Uani 1 1 d . . . . .
C2 C 0.50312(17) 0.20702(17) 0.47428(11) 0.0327(4) Uani 1 1 d . . . . .
H2 H 0.529642 0.196839 0.428026 0.039 Uiso 1 1 calc R U . . .
C13 C 0.56550(16) 0.40072(18) 0.78574(11) 0.0320(4) Uani 1 1 d . . . . .
C17 C 0.53440(15) 0.18633(17) 0.78490(11) 0.0306(4) Uani 1 1 d . . . . .
C4 C 0.31792(17) 0.29314(18) 0.42151(11) 0.0350(5) Uani 1 1 d . . . . .
H4A H 0.236328 0.274723 0.410469 0.042 Uiso 1 1 calc R U . . .
H4B H 0.339713 0.298863 0.370798 0.042 Uiso 1 1 calc R U . . .
C11 C 0.61811(17) 0.27472(16) 0.67998(11) 0.0299(4) Uani 1 1 d . . . . .
C12 C 0.57107(16) 0.28849(17) 0.75156(11) 0.0297(4) Uani 1 1 d . . . . .
C16 C 0.49180(16) 0.19907(19) 0.85141(11) 0.0337(4) Uani 1 1 d . . . . .
H16 H 0.467044 0.130043 0.873951 0.040 Uiso 1 1 calc R U . . .
C9 C 0.77127(17) 0.26380(17) 0.61692(12) 0.0337(5) Uani 1 1 d . . . . .
H9 H 0.849661 0.268568 0.619198 0.040 Uiso 1 1 calc R U . . .
C15 C 0.48446(16) 0.30978(19) 0.88573(11) 0.0348(5) Uani 1 1 d . . . . .
C10 C 0.73145(17) 0.28530(17) 0.68619(12) 0.0333(4) Uani 1 1 d . . . . .
H10 H 0.781861 0.306094 0.734538 0.040 Uiso 1 1 calc R U . . .
C8 C 0.69818(17) 0.23695(17) 0.54880(12) 0.0332(5) Uani 1 1 d . . . . .
H8 H 0.725841 0.221499 0.503565 0.040 Uiso 1 1 calc R U . . .
C5 C 0.34101(17) 0.41071(17) 0.46483(11) 0.0343(4) Uani 1 1 d . . . . .
H5A H 0.422508 0.429245 0.475061 0.041 Uiso 1 1 calc R U . . .
H5B H 0.299109 0.475238 0.431633 0.041 Uiso 1 1 calc R U . . .
C3 C 0.34068(18) 0.07862(18) 0.43807(12) 0.0391(5) Uani 1 1 d . . . . .
H3A H 0.383462 0.015444 0.470869 0.059 Uiso 1 1 calc R U . . .
H3B H 0.349713 0.070744 0.384279 0.059 Uiso 1 1 calc R U . . .
H3C H 0.260659 0.071515 0.437975 0.059 Uiso 1 1 calc R U . . .
C14 C 0.52188(16) 0.40899(18) 0.85261(11) 0.0345(4) Uani 1 1 d . . . . .
H14 H 0.517973 0.485063 0.875788 0.041 Uiso 1 1 calc R U . . .
C21 C 0.24816(17) 0.12006(18) 0.62478(12) 0.0364(5) Uani 1 1 d . . . . .
H21A H 0.175791 0.129512 0.585209 0.044 Uiso 1 1 calc R U . . .
H21B H 0.272689 0.036475 0.620897 0.044 Uiso 1 1 calc R U . . .
C7 C 0.36290(19) 0.50349(18) 0.59215(12) 0.0393(5) Uani 1 1 d . . . . .
H7A H 0.337941 0.502917 0.641233 0.059 Uiso 1 1 calc R U . . .
H7B H 0.343574 0.580343 0.565596 0.059 Uiso 1 1 calc R U . . .
H7C H 0.444763 0.491804 0.603735 0.059 Uiso 1 1 calc R U . . .
C20 C 0.60758(18) 0.51320(18) 0.75483(12) 0.0368(5) Uani 1 1 d . . . . .
H20A H 0.679883 0.536550 0.789504 0.055 Uiso 1 1 calc R U . . .
H20B H 0.552492 0.577405 0.753068 0.055 Uiso 1 1 calc R U . . .
H20C H 0.617698 0.498672 0.701864 0.055 Uiso 1 1 calc R U . . .
C18 C 0.54609(18) 0.06259(18) 0.75297(12) 0.0377(5) Uani 1 1 d . . . . .
H18A H 0.488892 0.051323 0.703748 0.057 Uiso 1 1 calc R U . . .
H18B H 0.535544 0.002657 0.791291 0.057 Uiso 1 1 calc R U . . .
H18C H 0.621397 0.053688 0.743208 0.057 Uiso 1 1 calc R U . . .
C22 C 0.22207(18) 0.13341(18) 0.70547(12) 0.0381(5) Uani 1 1 d . . . . .
H22A H 0.157146 0.081712 0.707717 0.046 Uiso 1 1 calc R U . . .
H22B H 0.287856 0.105566 0.746307 0.046 Uiso 1 1 calc R U . . .
C19 C 0.43936(18) 0.3218(2) 0.95858(12) 0.0435(5) Uani 1 1 d . . . . .
H19A H 0.413183 0.243735 0.972252 0.065 Uiso 1 1 calc R U . . .
H19B H 0.376324 0.378418 0.948459 0.065 Uiso 1 1 calc R U . . .
H19C H 0.499363 0.351008 1.002179 0.065 Uiso 1 1 calc R U . . .
C6 C 0.18340(17) 0.4217(2) 0.52655(12) 0.0401(5) Uani 1 1 d . . . . .
H6A H 0.145405 0.355523 0.494197 0.060 Uiso 1 1 calc R U . . .
H6B H 0.161327 0.497403 0.499136 0.060 Uiso 1 1 calc R U . . .
H6C H 0.161602 0.422315 0.576795 0.060 Uiso 1 1 calc R U . . .
C23 C 0.1949(2) 0.2614(2) 0.72348(14) 0.0446(5) Uani 1 1 d . . . . .
H23A H 0.261541 0.311970 0.723907 0.053 Uiso 1 1 calc R U . . .
H23B H 0.132188 0.290529 0.680711 0.053 Uiso 1 1 calc R U . . .
C24 C 0.1621(2) 0.2770(2) 0.80119(15) 0.0485(6) Uani 1 1 d . . . . .
H24A H 0.093863 0.230571 0.800470 0.073 Uiso 1 1 calc R U . . .
H24B H 0.147685 0.361641 0.809121 0.073 Uiso 1 1 calc R U . . .
H24C H 0.223743 0.248844 0.844089 0.073 Uiso 1 1 calc R U . . .

loop_
_atom_site_aniso_label
_atom_site_aniso_U_11
_atom_site_aniso_U_22
_atom_site_aniso_U_33
_atom_site_aniso_U_23
_atom_site_aniso_U_13
_atom_site_aniso_U_12
Mg01 0.0330(4) 0.0305(4) 0.0271(4) 0.0006(2) 0.0116(3) -0.0003(2)
N002 0.0337(8) 0.0320(8) 0.0283(8) -0.0014(6) 0.0099(7) 0.0021(7)
N003 0.0330(8) 0.0297(8) 0.0255(8) 0.0000(6) 0.0119(7) 0.0008(6)
N004 0.0384(9) 0.0315(8) 0.0286(8) -0.0010(6) 0.0136(7) -0.0004(7)
C1 0.0366(10) 0.0279(9) 0.0297(10) 0.0011(7) 0.0151(8) 0.0023(7)
C2 0.0364(10) 0.0365(10) 0.0293(10) -0.0012(8) 0.0156(8) 0.0019(8)
C13 0.0316(9) 0.0354(10) 0.0288(10) -0.0006(8) 0.0067(8) 0.0013(8)
C17 0.0295(9) 0.0356(10) 0.0274(9) 0.0001(7) 0.0080(8) -0.0004(8)
C4 0.0423(11) 0.0363(10) 0.0275(10) 0.0011(8) 0.0105(8) 0.0052(9)
C11 0.0364(10) 0.0279(9) 0.0282(10) 0.0018(7) 0.0129(8) 0.0014(7)
C12 0.0310(9) 0.0345(10) 0.0242(9) -0.0002(7) 0.0081(8) 0.0013(8)
C16 0.0329(9) 0.0412(11) 0.0277(10) 0.0042(8) 0.0089(8) -0.0030(8)
C9 0.0315(10) 0.0353(10) 0.0381(11) 0.0060(8) 0.0161(9) 0.0015(8)
C15 0.0297(9) 0.0481(12) 0.0278(10) -0.0016(8) 0.0089(8) 0.0027(8)
C10 0.0345(10) 0.0367(10) 0.0299(10) 0.0021(8) 0.0101(8) -0.0006(8)
C8 0.0366(10) 0.0350(10) 0.0334(10) 0.0030(8) 0.0191(9) 0.0029(8)
C5 0.0437(11) 0.0341(10) 0.0292(9) 0.0024(8) 0.0166(8) 0.0013(8)
C3 0.0439(11) 0.0343(10) 0.0393(11) -0.0060(8) 0.0102(9) 0.0004(9)
C14 0.0351(9) 0.0393(11) 0.0295(9) -0.0049(8) 0.0085(8) 0.0025(8)
C21 0.0394(10) 0.0360(10) 0.0359(10) 0.0012(8) 0.0128(8) -0.0044(8)
C7 0.0558(13) 0.0318(10) 0.0326(10) -0.0018(8) 0.0150(9) -0.0038(9)
C20 0.0440(11) 0.0325(10) 0.0349(10) -0.0009(8) 0.0116(9) -0.0018(8)
C18 0.0477(11) 0.0325(10) 0.0357(10) 0.0021(8) 0.0155(9) -0.0023(9)
C22 0.0413(11) 0.0380(11) 0.0374(10) 0.0031(8) 0.0138(9) -0.0081(9)
C19 0.0387(10) 0.0621(14) 0.0335(11) -0.0036(10) 0.0164(9) 0.0003(10)
C6 0.0409(11) 0.0439(11) 0.0377(11) 0.0040(9) 0.0139(9) 0.0076(9)
C23 0.0554(14) 0.0428(12) 0.0409(12) 0.0044(9) 0.0223(11) -0.0012(10)
C24 0.0626(15) 0.0448(12) 0.0459(13) -0.0008(10) 0.0279(12) -0.0021(11)

loop_
_atom_type_symbol
_atom_type_description
_atom_type_scat_dispersion_real
_atom_type_scat_dispersion_imag
_atom_type_scat_source
C C 0.0181 0.0091 'International Tables Vol C Tables 4.2.6.8 and 6.1.1.4'
H H 0.0000 0.0000 'International Tables Vol C Tables 4.2.6.8 and 6.1.1.4'
Mg Mg 0.1719 0.1771 'International Tables Vol C Tables 4.2.6.8 and 6.1.1.4'
N N 0.0311 0.0180 'International Tables Vol C Tables 4.2.6.8 and 6.1.1.4'

loop_
_geom_angle_atom_site_label_1
_geom_angle_atom_site_label_2
_geom_angle_atom_site_label_3
_geom_angle
_geom_angle_site_symmetry_1
_geom_angle_site_symmetry_3
_geom_angle_publ_flag
N002 Mg01 N004 83.88(6) . . ?
N002 Mg01 C1 56.14(6) . . ?
N003 Mg01 N002 83.84(6) . . ?
N003 Mg01 N004 102.67(6) . . ?
N003 Mg01 C1 27.70(6) . . ?
N003 Mg01 C21 138.15(8) . . ?
N004 Mg01 C1 97.96(6) . . ?
C21 Mg01 N002 114.12(7) . . ?
C21 Mg01 N004 116.11(8) . . ?
C21 Mg01 C1 144.11(7) . . ?
C2 N002 Mg01 104.65(11) . . ?
C2 N002 C4 111.57(15) . . ?
C2 N002 C3 110.60(15) . . ?
C4 N002 Mg01 105.12(11) . . ?
C3 N002 Mg01 114.60(12) . . ?
C3 N002 C4 110.11(15) . . ?
C1 N003 Mg01 109.29(12) . . ?
C11 N003 Mg01 131.39(13) . . ?
C11 N003 C1 119.30(16) . . ?
C5 N004 Mg01 102.99(11) . . ?
C7 N004 Mg01 111.19(12) . . ?
C7 N004 C5 109.33(14) . . ?
C7 N004 C6 109.15(15) . . ?
C6 N004 Mg01 114.13(12) . . ?
C6 N004 C5 109.83(15) . . ?
N003 C1 C8 117.32(17) . . ?
C2 C1 N003 120.90(17) . . ?
C2 C1 C8 121.77(17) . . ?
N002 C2 H2 119.3 . . ?
C1 C2 N002 121.30(16) . . ?
C1 C2 H2 119.3 . . ?
C12 C13 C14 118.96(17) . . ?
C12 C13 C20 122.63(16) . . ?
C14 C13 C20 118.39(17) . . ?
C12 C17 C18 121.54(16) . . ?
C16 C17 C12 119.00(18) . . ?
C16 C17 C18 119.37(17) . . ?
N002 C4 H4A 109.7 . . ?
N002 C4 H4B 109.7 . . ?
N002 C4 C5 109.76(16) . . ?
H4A C4 H4B 108.2 . . ?
C5 C4 H4A 109.7 . . ?
C5 C4 H4B 109.7 . . ?
N003 C11 C12 115.29(16) . . ?
N003 C11 C10 124.39(17) . . ?
C10 C11 C12 120.32(17) . . ?
C13 C12 C17 119.92(17) . . ?
C13 C12 C11 121.00(16) . . ?
C17 C12 C11 119.07(16) . . ?
C17 C16 H16 119.0 . . ?
C15 C16 C17 121.97(18) . . ?
C15 C16 H16 119.0 . . ?
C10 C9 H9 119.9 . . ?
C8 C9 H9 119.9 . . ?
C8 C9 C10 120.26(18) . . ?
C16 C15 C19 121.27(19) . . ?
C14 C15 C16 118.21(17) . . ?
C14 C15 C19 120.51(19) . . ?
C11 C10 C9 117.42(18) . . ?
C11 C10 H10 121.3 . . ?
C9 C10 H10 121.3 . . ?
C1 C8 H8 119.4 . . ?
C9 C8 C1 121.23(17) . . ?
C9 C8 H8 119.4 . . ?
N004 C5 C4 111.26(15) . . ?
N004 C5 H5A 109.4 . . ?
N004 C5 H5B 109.4 . . ?
C4 C5 H5A 109.4 . . ?
C4 C5 H5B 109.4 . . ?
H5A C5 H5B 108.0 . . ?
N002 C3 H3A 109.5 . . ?
N002 C3 H3B 109.5 . . ?
N002 C3 H3C 109.5 . . ?
H3A C3 H3B 109.5 . . ?
H3A C3 H3C 109.5 . . ?
H3B C3 H3C 109.5 . . ?
C13 C14 H14 119.0 . . ?
C15 C14 C13 121.93(18) . . ?
C15 C14 H14 119.0 . . ?
Mg01 C21 H21A 106.8 . . ?
Mg01 C21 H21B 106.8 . . ?
H21A C21 H21B 106.7 . . ?
C22 C21 Mg01 122.01(14) . . ?
C22 C21 H21A 106.8 . . ?
C22 C21 H21B 106.8 . . ?
N004 C7 H7A 109.5 . . ?
N004 C7 H7B 109.5 . . ?
N004 C7 H7C 109.5 . . ?
H7A C7 H7B 109.5 . . ?
H7A C7 H7C 109.5 . . ?
H7B C7 H7C 109.5 . . ?
C13 C20 H20A 109.5 . . ?
C13 C20 H20B 109.5 . . ?
C13 C20 H20C 109.5 . . ?
H20A C20 H20B 109.5 . . ?
H20A C20 H20C 109.5 . . ?
H20B C20 H20C 109.5 . . ?
C17 C18 H18A 109.5 . . ?
C17 C18 H18B 109.5 . . ?
C17 C18 H18C 109.5 . . ?
H18A C18 H18B 109.5 . . ?
H18A C18 H18C 109.5 . . ?
H18B C18 H18C 109.5 . . ?
C21 C22 H22A 109.0 . . ?
C21 C22 H22B 109.0 . . ?
H22A C22 H22B 107.8 . . ?
C23 C22 C21 112.84(17) . . ?
C23 C22 H22A 109.0 . . ?
C23 C22 H22B 109.0 . . ?
C15 C19 H19A 109.5 . . ?
C15 C19 H19B 109.5 . . ?
C15 C19 H19C 109.5 . . ?
H19A C19 H19B 109.5 . . ?
H19A C19 H19C 109.5 . . ?
H19B C19 H19C 109.5 . . ?
N004 C6 H6A 109.5 . . ?
N004 C6 H6B 109.5 . . ?
N004 C6 H6C 109.5 . . ?
H6A C6 H6B 109.5 . . ?
H6A C6 H6C 109.5 . . ?
H6B C6 H6C 109.5 . . ?
C22 C23 H23A 108.7 . . ?
C22 C23 H23B 108.7 . . ?
H23A C23 H23B 107.6 . . ?
C24 C23 C22 114.32(18) . . ?
C24 C23 H23A 108.7 . . ?
C24 C23 H23B 108.7 . . ?
C23 C24 H24A 109.5 . . ?
C23 C24 H24B 109.5 . . ?
C23 C24 H24C 109.5 . . ?
H24A C24 H24B 109.5 . . ?
H24A C24 H24C 109.5 . . ?
H24B C24 H24C 109.5 . . ?

loop_
_geom_bond_atom_site_label_1
_geom_bond_atom_site_label_2
_geom_bond_distance
_geom_bond_site_symmetry_2
_geom_bond_publ_flag
Mg01 N002 2.1695(17) . ?
Mg01 N003 2.0699(17) . ?
Mg01 N004 2.1987(17) . ?
Mg01 C1 2.864(2) . ?
Mg01 C21 2.125(2) . ?
N002 C2 1.452(2) . ?
N002 C4 1.484(3) . ?
N002 C3 1.477(3) . ?
N003 C1 1.411(2) . ?
N003 C11 1.353(3) . ?
N004 C5 1.493(2) . ?
N004 C7 1.472(3) . ?
N004 C6 1.472(2) . ?
C1 C2 1.354(3) . ?
C1 C8 1.450(3) . ?
C2 H2 0.9500 . ?
C13 C12 1.401(3) . ?
C13 C14 1.403(3) . ?
C13 C20 1.509(3) . ?
C17 C12 1.406(3) . ?
C17 C16 1.394(3) . ?
C17 C18 1.514(3) . ?
C4 H4A 0.9900 . ?
C4 H4B 0.9900 . ?
C4 C5 1.512(3) . ?
C11 C12 1.509(2) . ?
C11 C10 1.367(3) . ?
C16 H16 0.9500 . ?
C16 C15 1.390(3) . ?
C9 H9 0.9500 . ?
C9 C10 1.433(3) . ?
C9 C8 1.343(3) . ?
C15 C14 1.381(3) . ?
C15 C19 1.514(3) . ?
C10 H10 0.9500 . ?
C8 H8 0.9500 . ?
C5 H5A 0.9900 . ?
C5 H5B 0.9900 . ?
C3 H3A 0.9800 . ?
C3 H3B 0.9800 . ?
C3 H3C 0.9800 . ?
C14 H14 0.9500 . ?
C21 H21A 0.9900 . ?
C21 H21B 0.9900 . ?
C21 C22 1.531(3) . ?
C7 H7A 0.9800 . ?
C7 H7B 0.9800 . ?
C7 H7C 0.9800 . ?
C20 H20A 0.9800 . ?
C20 H20B 0.9800 . ?
C20 H20C 0.9800 . ?
C18 H18A 0.9800 . ?
C18 H18B 0.9800 . ?
C18 H18C 0.9800 . ?
C22 H22A 0.9900 . ?
C22 H22B 0.9900 . ?
C22 C23 1.522(3) . ?
C19 H19A 0.9800 . ?
C19 H19B 0.9800 . ?
C19 H19C 0.9800 . ?
C6 H6A 0.9800 . ?
C6 H6B 0.9800 . ?
C6 H6C 0.9800 . ?
C23 H23A 0.9900 . ?
C23 H23B 0.9900 . ?
C23 C24 1.520(3) . ?
C24 H24A 0.9800 . ?
C24 H24B 0.9800 . ?
C24 H24C 0.9800 . ?

loop_
_geom_torsion_atom_site_label_1
_geom_torsion_atom_site_label_2
_geom_torsion_atom_site_label_3
_geom_torsion_atom_site_label_4
_geom_torsion
_geom_torsion_site_symmetry_1
_geom_torsion_site_symmetry_2
_geom_torsion_site_symmetry_3
_geom_torsion_site_symmetry_4
_geom_torsion_publ_flag
Mg01 N002 C2 C1 1.2(2) . . . . ?
Mg01 N002 C4 C5 41.96(17) . . . . ?
Mg01 N003 C1 C2 1.6(2) . . . . ?
Mg01 N003 C1 C8 -177.82(13) . . . . ?
Mg01 N003 C11 C12 0.9(2) . . . . ?
Mg01 N003 C11 C10 -179.90(15) . . . . ?
Mg01 N004 C5 C4 42.98(17) . . . . ?
Mg01 C21 C22 C23 50.9(2) . . . . ?
N002 C4 C5 N004 -60.8(2) . . . . ?
N003 C1 C2 N002 -2.0(3) . . . . ?
N003 C1 C8 C9 -2.2(3) . . . . ?
N003 C11 C12 C13 -108.1(2) . . . . ?
N003 C11 C12 C17 73.1(2) . . . . ?
N003 C11 C10 C9 -3.0(3) . . . . ?
C1 N003 C11 C12 -177.34(15) . . . . ?
C1 N003 C11 C10 1.8(3) . . . . ?
C2 N002 C4 C5 -70.90(19) . . . . ?
C2 C1 C8 C9 178.35(19) . . . . ?
C17 C16 C15 C14 -0.6(3) . . . . ?
C17 C16 C15 C19 -179.21(17) . . . . ?
C4 N002 C2 C1 114.4(2) . . . . ?
C11 N003 C1 C2 -179.79(17) . . . . ?
C11 N003 C1 C8 0.8(2) . . . . ?
C12 C13 C14 C15 0.1(3) . . . . ?
C12 C17 C16 C15 0.0(3) . . . . ?
C12 C11 C10 C9 176.18(16) . . . . ?
C16 C17 C12 C13 0.6(3) . . . . ?
C16 C17 C12 C11 179.49(16) . . . . ?
C16 C15 C14 C13 0.6(3) . . . . ?
C10 C11 C12 C13 72.7(2) . . . . ?
C10 C11 C12 C17 -106.1(2) . . . . ?
C10 C9 C8 C1 1.1(3) . . . . ?
C8 C1 C2 N002 177.38(17) . . . . ?
C8 C9 C10 C11 1.4(3) . . . . ?
C3 N002 C2 C1 -122.72(19) . . . . ?
C3 N002 C4 C5 165.90(16) . . . . ?
C14 C13 C12 C17 -0.7(3) . . . . ?
C14 C13 C12 C11 -179.52(17) . . . . ?
C21 C22 C23 C24 176.76(19) . . . . ?
C7 N004 C5 C4 161.28(17) . . . . ?
C20 C13 C12 C17 177.57(18) . . . . ?
C20 C13 C12 C11 -1.2(3) . . . . ?
C20 C13 C14 C15 -178.26(18) . . . . ?
C18 C17 C12 C13 -175.93(17) . . . . ?
C18 C17 C12 C11 2.9(3) . . . . ?
C18 C17 C16 C15 176.68(18) . . . . ?
C19 C15 C14 C13 179.16(18) . . . . ?
C6 N004 C5 C4 -79.0(2) . . . . ?
